data_1543299
loop_
_publ_author_name
'Xiong, Yun'
'Yao, Shenglai'
'Karni, Miriam'
'Kostenko, Arseni'
'Burchert, Alexander'
'Apeloig, Yitzhak'
'Driess, Matthias'

_publ_section_title
;
 Heavier congeners of CO and CO2as ligands: from zero-valent germanium
 (&#x2018;germylone&#x2019;) to isolable monomeric GeX and GeX2complexes
 (X = S, Se, Te)
;
_journal_issue 8
_journal_name_full 'Chem. Sci.'
_journal_page_first 5462
_journal_paper_doi 10.1039/C6SC01839D
_journal_volume 7
_journal_year 2016
_chemical_formula_sum 'C39 H56 Cl3 Ga Ge N4 O2 Se2'
_chemical_formula_weight 1019.46
_chemical_name_systematic
; 
 ? 
;
_space_group_IT_number 8
_symmetry_cell_setting monoclinic
_symmetry_space_group_name_Hall 'C -2y'
_symmetry_space_group_name_H-M 'C 1 m 1'
_atom_sites_solution_hydrogens geom
_atom_sites_solution_primary direct
_atom_sites_solution_secondary difmap
_audit_creation_method
;
CrysAlisPro, Agilent Technologies,
Version 1.171.37.35 (release 13-08-2014 CrysAlis171 .NET)
(compiled Aug 13 2014,18:06:01)
;
_audit_update_record
;
2016-03-04 deposited with the CCDC.
2016-05-10 downloaded from the CCDC.
;
_cell_angle_alpha 90.00
_cell_angle_beta 110.197(4)
_cell_angle_gamma 90.00
_cell_formula_units_Z 2
_cell_length_a 16.2434(7)
_cell_length_b 21.8215(9)
_cell_length_c 7.6828(3)
_cell_measurement_reflns_used 4979
_cell_measurement_temperature 150(2)
_cell_measurement_theta_max 73.7430
_cell_measurement_theta_min 3.5300
_cell_volume 2555.76(19)
_computing_cell_refinement
;
CrysAlisPro, Agilent Technologies,
Version 1.171.37.35 (release 13-08-2014 CrysAlis171 .NET)
(compiled Aug 13 2014,18:06:01)
;
_computing_data_collection
;
CrysAlisPro, Agilent Technologies,
Version 1.171.37.35 (release 13-08-2014 CrysAlis171 .NET)
(compiled Aug 13 2014,18:06:01)
;
_computing_data_reduction
;
CrysAlisPro, Agilent Technologies,
Version 1.171.37.35 (release 13-08-2014 CrysAlis171 .NET)
(compiled Aug 13 2014,18:06:01)
;
_computing_structure_refinement 'SHELXL-97 (Sheldrick, 1997)'
_computing_structure_solution 'SHELXS-97 (Sheldrick, 1990)'
_diffrn_ambient_temperature 150(2)
_diffrn_measured_fraction_theta_full 0.996
_diffrn_measured_fraction_theta_max 0.996
_diffrn_measurement_device 'four-circle diffractometer'
_diffrn_measurement_device_type 'SuperNova, Single source at offset, Atlas'
_diffrn_radiation_monochromator mirror
_diffrn_radiation_source 'fine-focus sealed tube'
_diffrn_radiation_type CuK\a
_diffrn_radiation_wavelength 1.54184
_diffrn_reflns_av_R_equivalents 0.0326
_diffrn_reflns_av_sigmaI/netI 0.0266
_diffrn_reflns_limit_h_max 18
_diffrn_reflns_limit_h_min -19
_diffrn_reflns_limit_k_max 26
_diffrn_reflns_limit_k_min -25
_diffrn_reflns_limit_l_max 8
_diffrn_reflns_limit_l_min -9
_diffrn_reflns_number 7876
_diffrn_reflns_theta_full 67.46
_diffrn_reflns_theta_max 67.46
_diffrn_reflns_theta_min 3.54
_exptl_absorpt_coefficient_mu 4.691
_exptl_absorpt_correction_T_max 1.00000
_exptl_absorpt_correction_T_min 0.58147
_exptl_absorpt_correction_type multi-scan
_exptl_absorpt_process_details
;
CrysAlisPro, Agilent Technologies,
Version 1.171.37.35 (release 13-08-2014 CrysAlis171 .NET)
(compiled Aug 13 2014,18:06:01)
Empirical absorption correction using spherical harmonics,
 implemented in SCALE3 ABSPACK scaling algorithm.
;
_exptl_crystal_colour colorless
_exptl_crystal_density_diffrn 1.325
_exptl_crystal_density_method 'not measured'
_exptl_crystal_description plate
_exptl_crystal_F_000 1032
_exptl_crystal_size_max 0.18
_exptl_crystal_size_mid 0.13
_exptl_crystal_size_min 0.05
_refine_diff_density_max 1.265
_refine_diff_density_min -0.701
_refine_diff_density_rms 0.120
_refine_ls_abs_structure_details 'Flack H D (1983), Acta Cryst. A39, 876-881'
_refine_ls_abs_structure_Flack 0.03(3)
_refine_ls_extinction_method none
_refine_ls_goodness_of_fit_ref 1.086
_refine_ls_hydrogen_treatment constr
_refine_ls_matrix_type full
_refine_ls_number_parameters 248
_refine_ls_number_reflns 3421
_refine_ls_number_restraints 2
_refine_ls_restrained_S_all 1.086
_refine_ls_R_factor_all 0.0456
_refine_ls_R_factor_gt 0.0443
_refine_ls_shift/su_max 0.000
_refine_ls_shift/su_mean 0.000
_refine_ls_structure_factor_coef Fsqd
_refine_ls_weighting_details 'calc w=1/[\s^2^(Fo^2^)+(0.0947P)^2^+0.9887P] where P=(Fo^2^+2Fc^2^)/3'
_refine_ls_weighting_scheme calc
_refine_ls_wR_factor_gt 0.1221
_refine_ls_wR_factor_ref 0.1245
_reflns_number_gt 3319
_reflns_number_total 3421
_reflns_threshold_expression >2sigma(I)
_cod_data_source_file c6sc01839d2.cif
_cod_data_source_block 3
_cod_depositor_comments 'Adding full bibliography for 1543298--1543302.cif.'
_cod_original_cell_volume 2555.76(18)
_cod_original_sg_symbol_H-M Cm
_cod_database_code 1543299

loop_
_symmetry_equiv_pos_as_xyz
'x, y, z'
'x, -y, z'
'x+1/2, y+1/2, z'
'x+1/2, -y+1/2, z'

loop_
_atom_site_label
_atom_site_type_symbol
_atom_site_fract_x
_atom_site_fract_y
_atom_site_fract_z
_atom_site_U_iso_or_equiv
_atom_site_adp_type
_atom_site_occupancy
_atom_site_symmetry_multiplicity
_atom_site_calc_flag
_atom_site_refinement_flags
Se1 Se 0.09375(5) 0.0000 0.15031(10) 0.0445(2) Uani 1 2 d S
Ge1 Ge 0.20095(5) 0.0000 0.03408(8) 0.0363(2) Uani 1 2 d S
Ga1 Ga 0.43631(7) 0.0000 0.07517(16) 0.0593(3) Uani 1 2 d S
Cl1 Cl 0.41567(12) 0.08135(8) -0.1059(2) 0.0694(4) Uani 1 1 d .
O1 O 0.1150(4) 0.30046(19) -0.3496(7) 0.0698(13) Uani 1 1 d .
C1 C 0.1878(3) 0.0654(2) -0.1537(7) 0.0392(10) Uani 1 1 d .
Cl2 Cl 0.57159(18) 0.0000 0.2655(5) 0.0854(8) Uani 1 2 d S
C2 C 0.1554(5) 0.1507(2) -0.3248(8) 0.0531(13) Uani 1 1 d .
H2 H 0.1393 0.1919 -0.3603 0.064 Uiso 1 1 calc R
C3 C 0.1763(4) 0.1073(2) -0.4298(7) 0.0498(12) Uani 1 1 d .
H3 H 0.1774 0.1120 -0.5518 0.060 Uiso 1 1 calc R
C4 C 0.2292(6) 0.0000 -0.3789(10) 0.0461(16) Uani 1 2 d S
H4A H 0.2131 0.0000 -0.5155 0.055 Uiso 1 2 calc SR
H4B H 0.2940 0.0000 -0.3236 0.055 Uiso 1 2 calc SR
C5 C 0.1389(4) 0.1557(2) -0.0162(7) 0.0450(11) Uani 1 1 d .
C6 C 0.2087(4) 0.1826(2) 0.1304(9) 0.0537(14) Uani 1 1 d .
C8 C 0.0973(6) 0.2216(3) 0.2442(9) 0.072(2) Uani 1 1 d .
H8 H 0.0823 0.2456 0.3318 0.086 Uiso 1 1 calc R
N9 N 0.1954(3) 0.05473(18) -0.3226(6) 0.0413(9) Uani 1 1 d .
C9 C 0.0320(6) 0.1924(3) 0.1032(11) 0.072(2) Uani 1 1 d .
H9 H -0.0270 0.1948 0.0992 0.086 Uiso 1 1 calc R
C10 C 0.0513(4) 0.1596(3) -0.0321(8) 0.0527(13) Uani 1 1 d .
C11 C -0.0200(5) 0.1319(3) -0.1941(11) 0.0656(16) Uani 1 1 d .
H11 H 0.0067 0.0999 -0.2514 0.079 Uiso 1 1 calc R
C12 C -0.0615(6) 0.1829(4) -0.3429(12) 0.081(2) Uani 1 1 d .
H12A H -0.0928 0.2126 -0.2928 0.122 Uiso 1 1 calc R
H12B H -0.1027 0.1641 -0.4550 0.122 Uiso 1 1 calc R
H12C H -0.0150 0.2039 -0.3736 0.122 Uiso 1 1 calc R
N13 N 0.1619(3) 0.12450(18) -0.1597(6) 0.0430(9) Uani 1 1 d .
C13 C -0.0934(6) 0.1020(5) -0.1399(17) 0.096(3) Uani 1 1 d .
H13A H -0.0708 0.0649 -0.0670 0.144 Uiso 1 1 calc R
H13B H -0.1423 0.0911 -0.2523 0.144 Uiso 1 1 calc R
H13C H -0.1138 0.1308 -0.0658 0.144 Uiso 1 1 calc R
C14 C 0.3012(5) 0.1780(3) 0.1402(12) 0.0695(18) Uani 1 1 d .
H14 H 0.3070 0.1386 0.0790 0.083 Uiso 1 1 calc R
C15 C 0.3246(8) 0.2285(4) 0.034(2) 0.110(4) Uani 1 1 d .
H15A H 0.2922 0.2232 -0.0986 0.166 Uiso 1 1 calc R
H15B H 0.3877 0.2273 0.0565 0.166 Uiso 1 1 calc R
H15C H 0.3093 0.2680 0.0751 0.166 Uiso 1 1 calc R
C16 C 0.3677(7) 0.1759(5) 0.3387(15) 0.104(3) Uani 1 1 d .
H16A H 0.3706 0.2162 0.3969 0.155 Uiso 1 1 calc R
H16B H 0.4256 0.1650 0.3353 0.155 Uiso 1 1 calc R
H16C H 0.3492 0.1452 0.4107 0.155 Uiso 1 1 calc R
C17 C 0.1521(8) 0.3511(3) -0.4148(15) 0.087(2) Uani 1 1 d .
H17A H 0.1185 0.3593 -0.5470 0.104 Uiso 1 1 calc R
H17B H 0.2138 0.3424 -0.4014 0.104 Uiso 1 1 calc R
C18 C 0.1469(10) 0.4053(4) -0.2962(18) 0.111(3) Uani 1 1 d .
H18A H 0.0937 0.4301 -0.3577 0.133 Uiso 1 1 calc R
H18B H 0.1993 0.4318 -0.2692 0.133 Uiso 1 1 calc R
C19 C 0.1430(8) 0.3751(4) -0.1183(17) 0.099(3) Uani 1 1 d .
H19A H 0.2020 0.3639 -0.0320 0.119 Uiso 1 1 calc R
H19B H 0.1132 0.4015 -0.0537 0.119 Uiso 1 1 calc R
C20 C 0.0891(7) 0.3193(4) -0.2022(14) 0.089(3) Uani 1 1 d .
H20A H 0.0997 0.2863 -0.1087 0.107 Uiso 1 1 calc R
H20B H 0.0258 0.3295 -0.2475 0.107 Uiso 1 1 calc R
Se2 Se 0.34206(5) 0.0000 0.25233(9) 0.0501(2) Uani 1 2 d S
C7 C 0.1820(6) 0.2164(3) 0.2587(8) 0.0647(18) Uani 1 1 d .
H7 H 0.2255 0.2361 0.3591 0.078 Uiso 1 1 calc R

loop_
_atom_site_aniso_label
_atom_site_aniso_U_11
_atom_site_aniso_U_22
_atom_site_aniso_U_33
_atom_site_aniso_U_23
_atom_site_aniso_U_13
_atom_site_aniso_U_12
Se1 0.0589(4) 0.0478(4) 0.0379(4) 0.000 0.0311(3) 0.000
Ge1 0.0497(4) 0.0393(4) 0.0260(4) 0.000 0.0209(3) 0.000
Ga1 0.0546(6) 0.0718(6) 0.0592(7) 0.000 0.0292(5) 0.000
Cl1 0.0726(9) 0.0765(9) 0.0693(10) 0.0051(8) 0.0374(8) -0.0122(8)
O1 0.106(4) 0.051(2) 0.063(3) -0.0019(19) 0.042(3) 0.004(2)
C1 0.051(3) 0.043(2) 0.028(2) -0.0004(18) 0.020(2) -0.001(2)
Cl2 0.0563(13) 0.117(2) 0.0774(18) 0.000 0.0164(12) 0.000
C2 0.087(4) 0.041(2) 0.041(3) 0.008(2) 0.033(3) 0.006(2)
C3 0.081(4) 0.044(2) 0.032(3) 0.0043(19) 0.031(2) -0.003(2)
C4 0.071(5) 0.048(3) 0.028(3) 0.000 0.028(3) 0.000
C5 0.069(3) 0.038(2) 0.035(3) -0.002(2) 0.027(2) 0.000(2)
C6 0.076(4) 0.041(2) 0.045(3) 0.002(2) 0.022(3) -0.005(3)
C8 0.126(7) 0.056(3) 0.041(3) 0.001(3) 0.039(4) 0.033(4)
N9 0.059(3) 0.0440(19) 0.028(2) 0.0018(16) 0.0239(19) -0.0025(17)
C9 0.097(5) 0.067(4) 0.067(5) 0.025(3) 0.048(4) 0.036(4)
C10 0.072(4) 0.047(3) 0.045(3) 0.009(2) 0.029(3) 0.013(3)
C11 0.064(4) 0.060(3) 0.072(4) 0.007(3) 0.022(3) 0.014(3)
C12 0.093(6) 0.073(4) 0.066(5) 0.017(4) 0.011(4) 0.013(4)
N13 0.064(3) 0.0380(18) 0.035(2) 0.0013(15) 0.027(2) 0.0013(18)
C13 0.066(4) 0.102(6) 0.117(8) 0.033(6) 0.026(4) 0.008(4)
C14 0.075(4) 0.059(3) 0.072(5) -0.015(3) 0.023(4) -0.020(3)
C15 0.107(7) 0.083(5) 0.167(11) -0.006(6) 0.080(8) -0.037(5)
C16 0.096(6) 0.090(5) 0.096(7) -0.038(5) -0.002(5) -0.004(5)
C17 0.124(7) 0.065(4) 0.080(5) -0.009(4) 0.047(5) -0.019(5)
C18 0.155(10) 0.059(4) 0.111(8) 0.001(5) 0.036(7) -0.005(5)
C19 0.111(7) 0.084(5) 0.109(8) -0.034(5) 0.047(6) -0.006(5)
C20 0.122(7) 0.071(4) 0.096(6) -0.012(4) 0.065(6) -0.008(4)
Se2 0.0533(5) 0.0632(5) 0.0361(4) 0.000 0.0182(3) 0.000
C7 0.113(6) 0.051(3) 0.036(3) 0.001(2) 0.033(3) 0.013(3)

loop_
_atom_type_symbol
_atom_type_description
_atom_type_scat_dispersion_real
_atom_type_scat_dispersion_imag
_atom_type_scat_source
C C 0.0181 0.0091 'International Tables Vol C Tables 4.2.6.8 and 6.1.1.4'
H H 0.0000 0.0000 'International Tables Vol C Tables 4.2.6.8 and 6.1.1.4'
N N 0.0311 0.0180 'International Tables Vol C Tables 4.2.6.8 and 6.1.1.4'
O O 0.0492 0.0322 'International Tables Vol C Tables 4.2.6.8 and 6.1.1.4'
Cl Cl 0.3639 0.7018 'International Tables Vol C Tables 4.2.6.8 and 6.1.1.4'
Ga Ga -1.2846 0.7763 'International Tables Vol C Tables 4.2.6.8 and 6.1.1.4'
Ge Ge -1.0885 0.8855 'International Tables Vol C Tables 4.2.6.8 and 6.1.1.4'
Se Se -0.7943 1.1372 'International Tables Vol C Tables 4.2.6.8 and 6.1.1.4'

loop_
_geom_angle_atom_site_label_1
_geom_angle_atom_site_label_2
_geom_angle_atom_site_label_3
_geom_angle
_geom_angle_site_symmetry_1
_geom_angle_site_symmetry_3
C1 Ge1 C1 91.8(3) 2 .
C1 Ge1 Se1 112.96(14) 2 .
C1 Ge1 Se1 112.96(14) . .
C1 Ge1 Se2 110.84(15) 2 .
C1 Ge1 Se2 110.84(15) . .
Se1 Ge1 Se2 115.19(4) . .
Cl2 Ga1 Cl1 108.74(7) . 2
Cl2 Ga1 Cl1 108.74(7) . .
Cl1 Ga1 Cl1 106.98(11) 2 .
Cl2 Ga1 Se2 108.41(10) . .
Cl1 Ga1 Se2 111.94(5) 2 .
Cl1 Ga1 Se2 111.94(5) . .
C20 O1 C17 109.7(6) . .
N13 C1 N9 105.0(4) . .
N13 C1 Ge1 131.6(3) . .
N9 C1 Ge1 123.0(3) . .
C3 C2 N13 107.7(5) . .
C2 C3 N9 106.0(4) . .
N9 C4 N9 111.9(6) 2 .
C10 C5 C6 124.0(5) . .
C10 C5 N13 119.1(5) . .
C6 C5 N13 116.8(5) . .
C7 C6 C5 114.5(6) . .
C7 C6 C14 123.4(6) . .
C5 C6 C14 122.1(5) . .
C7 C8 C9 120.8(6) . .
C1 N9 C3 110.4(4) . .
C1 N9 C4 126.5(4) . .
C3 N9 C4 122.6(4) . .
C8 C9 C10 120.9(7) . .
C9 C10 C5 117.1(6) . .
C9 C10 C11 121.3(7) . .
C5 C10 C11 121.5(5) . .
C10 C11 C13 113.2(7) . .
C10 C11 C12 109.4(6) . .
C13 C11 C12 108.6(7) . .
C1 N13 C2 110.9(4) . .
C1 N13 C5 125.5(4) . .
C2 N13 C5 123.6(4) . .
C6 C14 C15 111.5(7) . .
C6 C14 C16 113.9(8) . .
C15 C14 C16 109.8(8) . .
O1 C17 C18 106.1(8) . .
C17 C18 C19 103.1(7) . .
C20 C19 C18 99.4(8) . .
O1 C20 C19 106.8(7) . .
Ge1 Se2 Ga1 104.88(4) . .
C8 C7 C6 122.5(7) . .

loop_
_geom_bond_atom_site_label_1
_geom_bond_atom_site_label_2
_geom_bond_distance
_geom_bond_site_symmetry_2
Se1 Ge1 2.2144(9) .
Ge1 C1 1.987(5) 2
Ge1 C1 1.987(5) .
Ge1 Se2 2.3263(10) .
Ga1 Cl2 2.179(3) .
Ga1 Cl1 2.2086(18) 2
Ga1 Cl1 2.2086(18) .
Ga1 Se2 2.3738(12) .
O1 C20 1.400(10) .
O1 C17 1.428(9) .
C1 N13 1.352(6) .
C1 N9 1.366(6) .
C2 C3 1.361(8) .
C2 N13 1.362(7) .
C3 N9 1.383(7) .
C4 N9 1.442(6) 2
C4 N9 1.442(6) .
C5 C10 1.387(9) .
C5 C6 1.420(9) .
C5 N13 1.452(6) .
C6 C7 1.413(8) .
C6 C14 1.481(10) .
C8 C7 1.346(11) .
C8 C9 1.383(12) .
C9 C10 1.385(9) .
C10 C11 1.503(10) .
C11 C13 1.538(12) .
C11 C12 1.571(10) .
C14 C15 1.495(12) .
C14 C16 1.535(13) .
C17 C18 1.513(14) .
C18 C19 1.539(17) .
C19 C20 1.508(12) .
